data_4080097
loop_
_publ_author_name
'Garc\?\'ia-L\'opez, Jos\'e-Antonio'
'Oliva-Madrid, Mar\?\'ia-Jos\'e'
'Saura-Llamas, Isabel'
'Bautista, Delia'
'Vicente, Jos\'e'

_publ_section_title
;
 Room-Temperature Isolation of Palladium(II) Organocarbonyl Intermediates
 in the Synthesis of Eight-Membered Lactams after Alkyne/CO Sequential
 Insertions
;
_journal_issue 4
_journal_name_full Organometallics
_journal_page_first 1094
_journal_paper_doi 10.1021/om301241n
_journal_volume 32
_journal_year 2013
_chemical_formula_sum 'C25 H23 N O'
_chemical_formula_weight 353.44
_chemical_name_systematic
; 
 ? 
;
_space_group_IT_number 14
_symmetry_cell_setting monoclinic
_symmetry_space_group_name_Hall '-P 2ybc'
_symmetry_space_group_name_H-M 'P 1 21/c 1'
_atom_sites_solution_hydrogens geom
_atom_sites_solution_primary direct
_atom_sites_solution_secondary difmap
_audit_creation_method SHELXL-97
_cell_angle_alpha 90.00
_cell_angle_beta 94.143(2)
_cell_angle_gamma 90.00
_cell_formula_units_Z 4
_cell_length_a 9.3702(8)
_cell_length_b 10.1873(9)
_cell_length_c 20.0745(18)
_cell_measurement_reflns_used 5950
_cell_measurement_temperature 100(2)
_cell_measurement_theta_max 28.62
_cell_measurement_theta_min 2.24
_cell_volume 1911.2(3)
_computing_cell_refinement 'Bruker SAINT'
_computing_data_collection 'Bruker SMART'
_computing_data_reduction 'Bruker SAINT'
_computing_molecular_graphics 'Bruker SHEXLTL'
_computing_publication_material 'Bruker SHEXLTL'
_computing_structure_refinement 'SHELXL-97 (Sheldrick, 1997)'
_computing_structure_solution 'SHELXS-97 (Sheldrick, 1990)'
_diffrn_ambient_temperature 100(2)
_diffrn_detector_area_resol_mean 8.26
_diffrn_measured_fraction_theta_full 1.000
_diffrn_measured_fraction_theta_max 1.000
_diffrn_measurement_device_type 'Bruker SMART APEX CCD'
_diffrn_measurement_method \w-scan
_diffrn_radiation_monochromator graphite
_diffrn_radiation_source 'fine-focus sealed tube'
_diffrn_radiation_type MoK\a
_diffrn_radiation_wavelength 0.71073
_diffrn_reflns_av_R_equivalents 0.0204
_diffrn_reflns_av_sigmaI/netI 0.0145
_diffrn_reflns_limit_h_max 11
_diffrn_reflns_limit_h_min -11
_diffrn_reflns_limit_k_max 12
_diffrn_reflns_limit_k_min -12
_diffrn_reflns_limit_l_max 25
_diffrn_reflns_limit_l_min -25
_diffrn_reflns_number 20856
_diffrn_reflns_theta_full 26.00
_diffrn_reflns_theta_max 26.37
_diffrn_reflns_theta_min 2.03
_exptl_absorpt_coefficient_mu 0.074
_exptl_absorpt_correction_T_max 0.9868
_exptl_absorpt_correction_T_min 0.8959
_exptl_absorpt_correction_type multi-scan
_exptl_absorpt_process_details SADABS
_exptl_crystal_colour colourless
_exptl_crystal_density_diffrn 1.228
_exptl_crystal_density_method 'not measured'
_exptl_crystal_description prism
_exptl_crystal_F_000 752
_exptl_crystal_size_max 0.36
_exptl_crystal_size_mid 0.27
_exptl_crystal_size_min 0.18
_refine_diff_density_max 0.269
_refine_diff_density_min -0.256
_refine_diff_density_rms 0.049
_refine_ls_extinction_method none
_refine_ls_goodness_of_fit_ref 0.974
_refine_ls_hydrogen_treatment 'NH free, rigid methyls, others riding'
_refine_ls_matrix_type full
_refine_ls_number_parameters 250
_refine_ls_number_reflns 3910
_refine_ls_number_restraints 0
_refine_ls_restrained_S_all 0.974
_refine_ls_R_factor_all 0.0419
_refine_ls_R_factor_gt 0.0392
_refine_ls_shift/su_max 0.000
_refine_ls_shift/su_mean 0.000
_refine_ls_structure_factor_coef Fsqd
_refine_ls_weighting_details 'calc w=1/[\s^2^(Fo^2^)+(0.0603P)^2^+0.7622P] where P=(Fo^2^+2Fc^2^)/3'
_refine_ls_weighting_scheme calc
_refine_ls_wR_factor_gt 0.0993
_refine_ls_wR_factor_ref 0.1019
_reflns_number_gt 3633
_reflns_number_total 3910
_reflns_threshold_expression >2sigma(I)
_cod_data_source_file om301241n_si_002.cif
_cod_data_source_block jah513as
_cod_original_sg_symbol_H-M 'P 2(1)/c'
_cod_database_code 4080097

loop_
_symmetry_equiv_pos_as_xyz
'x, y, z'
'-x, y+1/2, -z+1/2'
'-x, -y, -z'
'x, -y-1/2, z-1/2'

loop_
_atom_site_label
_atom_site_type_symbol
_atom_site_fract_x
_atom_site_fract_y
_atom_site_fract_z
_atom_site_U_iso_or_equiv
_atom_site_adp_type
_atom_site_occupancy
_atom_site_symmetry_multiplicity
_atom_site_calc_flag
_atom_site_refinement_flags
C1 C 0.24064(11) 0.80578(10) 0.08620(5) 0.0191(2) Uani 1 1 d .
H1A H 0.2691 0.8037 0.1346 0.023 Uiso 1 1 calc R
H1B H 0.2079 0.8961 0.0752 0.023 Uiso 1 1 calc R
C2 C 0.37523(12) 0.77800(11) 0.04812(6) 0.0202(2) Uani 1 1 d .
N3 N 0.40460(10) 0.63636(9) 0.04188(5) 0.0182(2) Uani 1 1 d .
H03 H 0.4469(16) 0.6134(14) 0.0049(8) 0.028(4) Uiso 1 1 d .
C4 C 0.39861(11) 0.53972(11) 0.08608(5) 0.0171(2) Uani 1 1 d .
O1 O 0.43540(9) 0.42594(7) 0.07234(4) 0.02129(18) Uani 1 1 d .
C5 C 0.35170(12) 0.56182(10) 0.15555(5) 0.0174(2) Uani 1 1 d .
C6 C 0.21160(12) 0.57005(10) 0.16693(5) 0.0177(2) Uani 1 1 d .
C6A C 0.09962(11) 0.60270(11) 0.11323(5) 0.0182(2) Uani 1 1 d .
C7 C -0.02662(12) 0.52928(12) 0.10552(6) 0.0225(2) Uani 1 1 d .
H7 H -0.0391 0.4565 0.1341 0.027 Uiso 1 1 calc R
C8 C -0.13355(12) 0.56079(12) 0.05705(6) 0.0263(3) Uani 1 1 d .
H8 H -0.2181 0.5092 0.0520 0.032 Uiso 1 1 calc R
C9 C -0.11664(12) 0.66816(13) 0.01579(6) 0.0257(3) Uani 1 1 d .
H9 H -0.1887 0.6894 -0.0182 0.031 Uiso 1 1 calc R
C10 C 0.00588(12) 0.74429(12) 0.02444(5) 0.0223(2) Uani 1 1 d .
H10 H 0.0158 0.8187 -0.0034 0.027 Uiso 1 1 calc R
C10A C 0.11507(11) 0.71435(11) 0.07305(5) 0.0183(2) Uani 1 1 d .
C11 C 0.35140(14) 0.82748(12) -0.02361(6) 0.0296(3) Uani 1 1 d .
H11A H 0.4365 0.8091 -0.0477 0.044 Uiso 1 1 calc R
H11B H 0.3340 0.9223 -0.0233 0.044 Uiso 1 1 calc R
H11C H 0.2684 0.7828 -0.0458 0.044 Uiso 1 1 calc R
C12 C 0.50428(13) 0.84558(12) 0.08429(7) 0.0294(3) Uani 1 1 d .
H12A H 0.5227 0.8069 0.1288 0.044 Uiso 1 1 calc R
H12B H 0.4844 0.9395 0.0886 0.044 Uiso 1 1 calc R
H12C H 0.5884 0.8336 0.0586 0.044 Uiso 1 1 calc R
C21 C 0.16199(11) 0.55013(11) 0.23519(5) 0.0174(2) Uani 1 1 d .
C22 C 0.08913(11) 0.64926(11) 0.26680(6) 0.0204(2) Uani 1 1 d .
H22 H 0.0650 0.7285 0.2437 0.024 Uiso 1 1 calc R
C23 C 0.05197(12) 0.63233(12) 0.33180(6) 0.0231(2) Uani 1 1 d .
H23 H 0.0078 0.7020 0.3541 0.028 Uiso 1 1 calc R
C24 C 0.07911(12) 0.51368(12) 0.36444(6) 0.0236(2) Uani 1 1 d .
H24 H 0.0521 0.5019 0.4087 0.028 Uiso 1 1 calc R
C25 C 0.14542(12) 0.41275(12) 0.33254(6) 0.0229(2) Uani 1 1 d .
H25 H 0.1611 0.3307 0.3543 0.027 Uiso 1 1 calc R
C26 C 0.18917(12) 0.43166(11) 0.26847(6) 0.0207(2) Uani 1 1 d .
H26 H 0.2379 0.3634 0.2472 0.025 Uiso 1 1 calc R
C31 C 0.47108(11) 0.56676(10) 0.20871(5) 0.0178(2) Uani 1 1 d .
C32 C 0.46186(11) 0.65598(11) 0.26134(5) 0.0200(2) Uani 1 1 d .
H32 H 0.3783 0.7083 0.2633 0.024 Uiso 1 1 calc R
C33 C 0.57208(12) 0.66934(11) 0.31057(6) 0.0222(2) Uani 1 1 d .
H33 H 0.5637 0.7297 0.3461 0.027 Uiso 1 1 calc R
C34 C 0.69464(12) 0.59426(12) 0.30774(6) 0.0244(3) Uani 1 1 d .
H34 H 0.7696 0.6014 0.3420 0.029 Uiso 1 1 calc R
C35 C 0.70804(12) 0.50867(12) 0.25483(6) 0.0257(3) Uani 1 1 d .
H35 H 0.7934 0.4592 0.2524 0.031 Uiso 1 1 calc R
C36 C 0.59754(12) 0.49490(11) 0.20546(6) 0.0221(2) Uani 1 1 d .
H36 H 0.6079 0.4364 0.1693 0.026 Uiso 1 1 calc R

loop_
_atom_site_aniso_label
_atom_site_aniso_U_11
_atom_site_aniso_U_22
_atom_site_aniso_U_33
_atom_site_aniso_U_23
_atom_site_aniso_U_13
_atom_site_aniso_U_12
C1 0.0221(5) 0.0158(5) 0.0195(5) -0.0008(4) 0.0034(4) 0.0012(4)
C2 0.0228(5) 0.0160(5) 0.0225(5) 0.0013(4) 0.0055(4) -0.0004(4)
N3 0.0214(4) 0.0177(5) 0.0163(4) -0.0013(3) 0.0057(4) 0.0008(4)
C4 0.0159(5) 0.0186(5) 0.0168(5) -0.0009(4) 0.0012(4) -0.0005(4)
O1 0.0279(4) 0.0176(4) 0.0190(4) -0.0001(3) 0.0062(3) 0.0025(3)
C5 0.0218(5) 0.0143(5) 0.0162(5) 0.0006(4) 0.0031(4) 0.0002(4)
C6 0.0212(5) 0.0150(5) 0.0172(5) -0.0011(4) 0.0026(4) -0.0007(4)
C6A 0.0195(5) 0.0190(5) 0.0166(5) -0.0040(4) 0.0037(4) 0.0008(4)
C7 0.0227(5) 0.0228(6) 0.0224(5) -0.0035(4) 0.0046(4) -0.0025(4)
C8 0.0205(5) 0.0316(6) 0.0270(6) -0.0094(5) 0.0013(4) -0.0043(5)
C9 0.0224(5) 0.0345(7) 0.0196(5) -0.0067(5) -0.0021(4) 0.0047(5)
C10 0.0254(6) 0.0242(6) 0.0175(5) -0.0015(4) 0.0033(4) 0.0056(4)
C10A 0.0201(5) 0.0190(5) 0.0162(5) -0.0038(4) 0.0047(4) 0.0020(4)
C11 0.0378(7) 0.0248(6) 0.0277(6) 0.0084(5) 0.0134(5) 0.0079(5)
C12 0.0247(6) 0.0224(6) 0.0419(7) -0.0055(5) 0.0084(5) -0.0046(5)
C21 0.0147(5) 0.0210(5) 0.0166(5) -0.0008(4) 0.0013(4) -0.0026(4)
C22 0.0189(5) 0.0198(5) 0.0228(5) 0.0000(4) 0.0031(4) -0.0012(4)
C23 0.0208(5) 0.0253(6) 0.0239(6) -0.0069(5) 0.0064(4) -0.0032(4)
C24 0.0221(5) 0.0329(6) 0.0163(5) -0.0013(4) 0.0043(4) -0.0074(5)
C25 0.0222(5) 0.0244(6) 0.0219(6) 0.0048(4) 0.0007(4) -0.0032(4)
C26 0.0200(5) 0.0204(5) 0.0219(5) -0.0006(4) 0.0033(4) 0.0002(4)
C31 0.0188(5) 0.0185(5) 0.0166(5) 0.0040(4) 0.0037(4) -0.0015(4)
C32 0.0190(5) 0.0213(5) 0.0201(5) 0.0006(4) 0.0037(4) -0.0001(4)
C33 0.0241(5) 0.0236(6) 0.0192(5) 0.0005(4) 0.0035(4) -0.0046(4)
C34 0.0223(5) 0.0267(6) 0.0237(6) 0.0058(5) -0.0026(4) -0.0034(5)
C35 0.0208(5) 0.0255(6) 0.0309(6) 0.0038(5) 0.0015(5) 0.0040(4)
C36 0.0235(5) 0.0202(5) 0.0230(5) 0.0003(4) 0.0048(4) 0.0018(4)

loop_
_atom_type_symbol
_atom_type_description
_atom_type_scat_dispersion_real
_atom_type_scat_dispersion_imag
_atom_type_scat_source
C C 0.0033 0.0016 'International Tables Vol C Tables 4.2.6.8 and 6.1.1.4'
H H 0.0000 0.0000 'International Tables Vol C Tables 4.2.6.8 and 6.1.1.4'
N N 0.0061 0.0033 'International Tables Vol C Tables 4.2.6.8 and 6.1.1.4'
O O 0.0106 0.0060 'International Tables Vol C Tables 4.2.6.8 and 6.1.1.4'

loop_
_geom_angle_atom_site_label_1
_geom_angle_atom_site_label_2
_geom_angle_atom_site_label_3
_geom_angle
C10A C1 C2 116.98(9)
N3 C2 C11 104.97(9)
N3 C2 C12 109.55(9)
C11 C2 C12 110.86(10)
N3 C2 C1 112.60(9)
C11 C2 C1 109.67(9)
C12 C2 C1 109.15(9)
C4 N3 C2 130.57(9)
O1 C4 N3 121.04(9)
O1 C4 C5 116.56(9)
N3 C4 C5 122.37(9)
C6 C5 C31 124.41(10)
C6 C5 C4 121.12(10)
C31 C5 C4 114.40(9)
C5 C6 C6A 122.32(10)
C5 C6 C21 121.18(10)
C6A C6 C21 116.48(9)
C7 C6A C10A 119.33(10)
C7 C6A C6 120.49(10)
C10A C6A C6 119.98(9)
C8 C7 C6A 121.17(11)
C7 C8 C9 119.64(11)
C10 C9 C8 119.71(11)
C9 C10 C10A 121.60(11)
C10 C10A C6A 118.46(10)
C10 C10A C1 120.70(10)
C6A C10A C1 120.64(10)
C26 C21 C22 119.12(10)
C26 C21 C6 119.97(10)
C22 C21 C6 120.91(10)
C23 C22 C21 120.15(10)
C22 C23 C24 120.16(10)
C25 C24 C23 120.12(10)
C24 C25 C26 119.84(11)
C25 C26 C21 120.47(10)
C36 C31 C32 118.25(10)
C36 C31 C5 122.94(10)
C32 C31 C5 118.55(10)
C33 C32 C31 121.26(10)
C32 C33 C34 119.67(11)
C35 C34 C33 120.00(11)
C34 C35 C36 120.42(11)
C35 C36 C31 120.32(10)

loop_
_geom_bond_atom_site_label_1
_geom_bond_atom_site_label_2
_geom_bond_distance
C1 C10A 1.5089(15)
C1 C2 1.5474(15)
C2 N3 1.4759(14)
C2 C11 1.5268(16)
C2 C12 1.5286(16)
N3 C4 1.3293(14)
C4 O1 1.2459(13)
C4 C5 1.5090(14)
C5 C6 1.3513(15)
C5 C31 1.4899(15)
C6 C6A 1.4868(15)
C6 C21 1.4923(14)
C6A C7 1.3986(15)
C6A C10A 1.4079(15)
C7 C8 1.3832(17)
C8 C9 1.3879(18)
C9 C10 1.3860(17)
C10 C10A 1.3957(15)
C21 C26 1.3939(15)
C21 C22 1.3968(15)
C22 C23 1.3854(16)
C23 C24 1.3895(17)
C24 C25 1.3822(17)
C25 C26 1.3914(16)
C31 C36 1.3984(15)
C31 C32 1.4011(15)
C32 C33 1.3837(16)
C33 C34 1.3843(17)
C34 C35 1.3869(18)
C35 C36 1.3876(17)

loop_
_geom_hbond_atom_site_label_D
_geom_hbond_atom_site_label_H
_geom_hbond_atom_site_label_A
_geom_hbond_distance_DH
_geom_hbond_distance_HA
_geom_hbond_distance_DA
_geom_hbond_angle_DHA
_geom_hbond_site_symmetry_A
N3 H03 O1 0.898(16) 2.007(16) 2.8992(12) 172.4(13) 3_665
C33 H33 O1 0.95 2.58 3.5195(14) 168.7 2_655
